data_2207390
loop_
_publ_author_name
'Yong-Miao Shen'
'Zhi-Feng Lu'
'Yun Liu'
'Jian-Hua Xu'

_publ_section_title 1,4-Dimethyl-2-phenyl-3<i>H</i>,10a<i>H</i>-4-azacyclobuta[<i>c</i>]phenylene-3,5-dione
_journal_coeditor_code WN6392
_journal_issue 11
_journal_name_full 'Acta Crystallographica Section E'
_journal_page_first o3950
_journal_page_last o3952
_journal_paper_doi 10.1107/S1600536805035014
_journal_volume 61
_journal_year 2005
_chemical_formula_iupac 'C22 H17 N O2'
_chemical_formula_moiety 'C22 H17 N O2'
_chemical_formula_sum 'C22 H17 N O2'
_chemical_formula_weight 327.37
_chemical_melting_point 164
_chemical_name_systematic
;
1,4-dimethyl-2-phenyl-3H,10aH-benzo[de]cyclobut[I]
isoquinoline-3,5-dione
;
_space_group_IT_number 14
_symmetry_cell_setting monoclinic
_symmetry_space_group_name_Hall '-P 2ybc'
_symmetry_space_group_name_H-M 'P 1 21/c 1'
_atom_sites_solution_hydrogens geom
_atom_sites_solution_primary direct
_atom_sites_solution_secondary difmap
_cell_angle_alpha 90.00
_cell_angle_beta 97.95(3)
_cell_angle_gamma 90.00
_cell_formula_units_Z 4
_cell_length_a 11.327(2)
_cell_length_b 9.2270(18)
_cell_length_c 16.397(3)
_cell_measurement_reflns_used 25
_cell_measurement_temperature 298(2)
_cell_measurement_theta_max 13
_cell_measurement_theta_min 10
_cell_volume 1697.2(6)
_computing_cell_refinement 'CAD-4 Software'
_computing_data_collection 'CAD-4 Software (Enraf--Nonius, 1989)'
_computing_data_reduction 'XCAD4 (Harms & Wocadlo, 1995)'
_computing_molecular_graphics SHELXTL
_computing_publication_material 'SHELXTL and PLATON (Spek, 2003)'
_computing_structure_refinement SHELXTL
_computing_structure_solution 'SHELXTL (Sheldrick, 1997)'
_diffrn_ambient_temperature 298(2)
_diffrn_measured_fraction_theta_full 0.987
_diffrn_measured_fraction_theta_max 0.987
_diffrn_measurement_device_type 'Enraf--Nonius CAD-4'
_diffrn_measurement_method \w/2\q
_diffrn_radiation_monochromator graphite
_diffrn_radiation_source 'fine-focus sealedtube'
_diffrn_radiation_type MoK\a
_diffrn_radiation_wavelength 0.71073
_diffrn_reflns_av_R_equivalents 0.0478
_diffrn_reflns_av_sigmaI/netI 0.0570
_diffrn_reflns_limit_h_max 13
_diffrn_reflns_limit_h_min 0
_diffrn_reflns_limit_k_max 10
_diffrn_reflns_limit_k_min 0
_diffrn_reflns_limit_l_max 19
_diffrn_reflns_limit_l_min -19
_diffrn_reflns_number 3445
_diffrn_reflns_theta_full 25.97
_diffrn_reflns_theta_max 25.97
_diffrn_reflns_theta_min 1.82
_diffrn_standards_decay_% 0
_diffrn_standards_interval_count 200
_diffrn_standards_number 3
_exptl_absorpt_coefficient_mu 0.082
_exptl_absorpt_correction_T_max 0.984
_exptl_absorpt_correction_T_min 0.963
_exptl_absorpt_correction_type psi-scan
_exptl_absorpt_process_details '(XCAD4; Harms & Wocadlo, 1995)'
_exptl_crystal_colour yellow
_exptl_crystal_density_diffrn 1.281
_exptl_crystal_density_method 'not measured'
_exptl_crystal_description block
_exptl_crystal_F_000 688
_exptl_crystal_size_max 0.30
_exptl_crystal_size_mid 0.30
_exptl_crystal_size_min 0.20
_refine_diff_density_max 0.207
_refine_diff_density_min -0.240
_refine_ls_extinction_coef 0.022(3)
_refine_ls_extinction_expression Fc^*^=kFc[1+0.001xFc^2^\l^3^/sin(2\q)]^-1/4^
_refine_ls_extinction_method SHELXL97
_refine_ls_goodness_of_fit_ref 1.033
_refine_ls_hydrogen_treatment constr
_refine_ls_matrix_type full
_refine_ls_number_parameters 227
_refine_ls_number_reflns 3278
_refine_ls_number_restraints 0
_refine_ls_restrained_S_all 1.033
_refine_ls_R_factor_all 0.1235
_refine_ls_R_factor_gt 0.0587
_refine_ls_shift/su_max 0.001
_refine_ls_shift/su_mean 0.000
_refine_ls_structure_factor_coef Fsqd
_refine_ls_weighting_details 'calc w=1/[\s^2^(Fo^2^)+(0.1017P)^2^] whereP=(Fo^2^+2Fc^2^)/3'
_refine_ls_weighting_scheme calc
_refine_ls_wR_factor_gt 0.1630
_refine_ls_wR_factor_ref 0.1934
_reflns_number_gt 1792
_reflns_number_total 3278
_reflns_threshold_expression I>2\s(I)
_cod_data_source_file wn6392.cif
_cod_data_source_block I
_cod_depositor_comments
;
The following automatic conversions were performed:
'_symmetry_cell_setting' value 'Monoclinic' changed to 'monoclinic'
according to '/home/saulius/struct/CIF-dictionaries/cif_core.dic'
dictionary named 'cif_core.dic' version 2.4.1 from 2010-06-29.

Automatic conversion script
Id: cif_fix_enum 1527 2010-12-29 10:47:43Z saulius 

The following automatic conversions were performed:

'_symmetry_cell_setting' value 'Monoclinic' changed to 'monoclinic'
according to /home/saulius/struct/CIF-dictionaries/cif_core.dic
dictionary named 'cif_core.dic' version 2.4.1 from 2010-06-29.

Automatic conversion script
Id: cif_fix_values 1715 2011-07-08 13:25:40Z adriana 
;
_cod_original_sg_symbol_H-M 'P 21/c'
_cod_database_code 2207390
_cod_database_fobs_code 2207390

loop_
_symmetry_equiv_pos_as_xyz
'x, y, z'
'-x, y+1/2, -z+1/2'
'-x, -y, -z'
'x, -y-1/2, z-1/2'

loop_
_atom_site_label
_atom_site_fract_x
_atom_site_fract_y
_atom_site_fract_z
_atom_site_U_iso_or_equiv
_atom_site_adp_type
_atom_site_calc_flag
_atom_site_refinement_flags
_atom_site_occupancy
_atom_site_type_symbol
N 0.2215(2) 0.8061(2) 1.02219(15) 0.0581(6) Uani d . 1 N
O1 0.1493(2) 1.0124(2) 0.96198(17) 0.0993(9) Uani d . 1 O
O2 0.28457(17) 0.5972(2) 1.08526(12) 0.0647(6) Uani d . 1 O
C1 0.2963(3) 0.8890(4) 1.0855(2) 0.0881(11) Uani d . 1 C
H1A 0.2831 0.9907 1.0760 0.132 Uiso calc R 1 H
H1B 0.3787 0.8668 1.0834 0.132 Uiso calc R 1 H
H1C 0.2764 0.8639 1.1388 0.132 Uiso calc R 1 H
C2 0.1466(3) 0.8820(3) 0.9635(2) 0.0629(8) Uani d . 1 C
C3 0.0614(2) 0.7975(3) 0.90551(17) 0.0520(7) Uani d . 1 C
C4 -0.0311(3) 0.8688(3) 0.85623(19) 0.0645(8) Uani d . 1 C
H4A -0.0371 0.9692 0.8581 0.077 Uiso calc R 1 H
C5 -0.1136(3) 0.7899(4) 0.80483(19) 0.0674(9) Uani d . 1 C
H5A -0.1734 0.8372 0.7703 0.081 Uiso calc R 1 H
C6 -0.1073(2) 0.6406(4) 0.80469(17) 0.0627(8) Uani d . 1 C
H6A -0.1650 0.5887 0.7709 0.075 Uiso calc R 1 H
C7 -0.0169(2) 0.5646(3) 0.85369(16) 0.0509(7) Uani d . 1 C
C8 0.0710(2) 0.6467(3) 0.90255(15) 0.0437(6) Uani d . 1 C
C9 0.1760(2) 0.5736(3) 0.95020(15) 0.0438(6) Uani d . 1 C
C10 0.2287(2) 0.6559(3) 1.02608(17) 0.0493(7) Uani d . 1 C
C11 -0.0158(3) 0.4083(3) 0.86083(18) 0.0603(8) Uani d . 1 C
H11A -0.0735 0.3558 0.8273 0.072 Uiso calc R 1 H
C12 0.0629(2) 0.3364(3) 0.91246(18) 0.0600(8) Uani d . 1 C
H12A 0.0519 0.2373 0.9183 0.072 Uiso calc R 1 H
C13 0.1682(2) 0.4049(3) 0.96181(16) 0.0502(7) Uani d . 1 C
H13A 0.1808 0.3741 1.0196 0.060 Uiso calc R 1 H
C14 0.2800(2) 0.3956(3) 0.91982(16) 0.0504(7) Uani d . 1 C
C15 0.3523(3) 0.2672(3) 0.9038(2) 0.0699(9) Uani d . 1 C
H15A 0.4168 0.2970 0.8754 0.105 Uiso calc R 1 H
H15B 0.3030 0.1989 0.8706 0.105 Uiso calc R 1 H
H15C 0.3837 0.2227 0.9552 0.105 Uiso calc R 1 H
C16 0.2837(2) 0.5371(3) 0.90320(15) 0.0450(6) Uani d . 1 C
C17 0.3634(2) 0.6359(3) 0.86563(15) 0.0450(6) Uani d . 1 C
C18 0.4863(2) 0.6169(3) 0.88189(19) 0.0620(8) Uani d . 1 C
H18A 0.5174 0.5407 0.9153 0.074 Uiso calc R 1 H
C19 0.5620(3) 0.7098(4) 0.8490(2) 0.0723(9) Uani d . 1 C
H19A 0.6437 0.6934 0.8590 0.087 Uiso calc R 1 H
C20 0.5193(3) 0.8259(4) 0.80196(18) 0.0667(8) Uani d . 1 C
H20A 0.5715 0.8902 0.7818 0.080 Uiso calc R 1 H
C21 0.3975(3) 0.8461(4) 0.7847(2) 0.0736(9) Uani d . 1 C
H21A 0.3672 0.9227 0.7514 0.088 Uiso calc R 1 H
C22 0.3212(3) 0.7528(3) 0.81711(18) 0.0664(9) Uani d . 1 C
H22A 0.2394 0.7685 0.8061 0.080 Uiso calc R 1 H

loop_
_atom_site_aniso_label
_atom_site_aniso_U_11
_atom_site_aniso_U_22
_atom_site_aniso_U_33
_atom_site_aniso_U_12
_atom_site_aniso_U_13
_atom_site_aniso_U_23
N 0.0479(13) 0.0512(14) 0.0735(16) 0.0020(11) 0.0028(12) -0.0070(12)
O1 0.0992(19) 0.0441(14) 0.146(2) 0.0014(12) -0.0129(17) 0.0039(14)
O2 0.0580(12) 0.0703(14) 0.0624(12) 0.0120(10) -0.0038(10) 0.0002(11)
C1 0.075(2) 0.073(2) 0.108(3) 0.0020(18) -0.018(2) -0.024(2)
C2 0.0556(18) 0.0447(18) 0.089(2) 0.0068(14) 0.0135(16) 0.0055(16)
C3 0.0409(15) 0.0532(17) 0.0632(17) 0.0067(12) 0.0120(13) 0.0115(13)
C4 0.0542(18) 0.0616(19) 0.078(2) 0.0127(15) 0.0118(16) 0.0181(16)
C5 0.0458(17) 0.085(2) 0.070(2) 0.0116(16) 0.0031(15) 0.0207(17)
C6 0.0419(16) 0.088(2) 0.0564(17) -0.0012(15) 0.0012(13) 0.0065(16)
C7 0.0388(14) 0.0616(19) 0.0537(16) 0.0020(12) 0.0113(12) 0.0037(13)
C8 0.0362(13) 0.0462(15) 0.0501(15) 0.0032(11) 0.0106(11) 0.0038(12)
C9 0.0353(13) 0.0445(15) 0.0526(15) 0.0026(11) 0.0092(11) 0.0011(12)
C10 0.0378(14) 0.0552(17) 0.0554(16) 0.0074(13) 0.0078(12) 0.0025(14)
C11 0.0469(17) 0.067(2) 0.0674(19) -0.0101(14) 0.0110(14) -0.0106(15)
C12 0.0549(18) 0.0534(18) 0.075(2) -0.0045(14) 0.0207(15) -0.0007(15)
C13 0.0520(16) 0.0472(15) 0.0523(15) 0.0053(12) 0.0109(13) 0.0059(12)
C14 0.0452(15) 0.0501(17) 0.0564(16) 0.0079(12) 0.0090(12) 0.0011(13)
C15 0.066(2) 0.0579(19) 0.089(2) 0.0161(15) 0.0212(17) 0.0030(16)
C16 0.0368(13) 0.0490(16) 0.0490(15) 0.0062(11) 0.0058(11) -0.0001(12)
C17 0.0390(13) 0.0531(16) 0.0435(14) 0.0064(12) 0.0082(11) 0.0028(12)
C18 0.0409(15) 0.073(2) 0.0727(19) 0.0086(14) 0.0086(14) 0.0179(16)
C19 0.0385(16) 0.093(3) 0.085(2) -0.0030(16) 0.0079(15) 0.0108(19)
C20 0.0572(18) 0.080(2) 0.0651(19) -0.0144(17) 0.0157(15) 0.0068(17)
C21 0.067(2) 0.079(2) 0.076(2) 0.0060(17) 0.0138(17) 0.0307(18)
C22 0.0405(15) 0.085(2) 0.075(2) 0.0066(15) 0.0096(14) 0.0263(17)

loop_
_atom_type_symbol
_atom_type_description
_atom_type_scat_dispersion_real
_atom_type_scat_dispersion_imag
_atom_type_scat_source
C C 0.0033 0.0016 'International Tables Vol C Tables 4.2.6.8 and6.1.1.4'
H H 0.0000 0.0000 'International Tables Vol C Tables 4.2.6.8 and6.1.1.4'
N N 0.0061 0.0033 'International Tables Vol C Tables 4.2.6.8 and6.1.1.4'
O O 0.0106 0.0060 'International Tables Vol C Tables 4.2.6.8 and6.1.1.4'

loop_
_geom_angle_atom_site_label_1
_geom_angle_atom_site_label_2
_geom_angle_atom_site_label_3
_geom_angle
_geom_angle_publ_flag
C2 N C10 124.3(2) ?
C2 N C1 118.0(2) ?
C10 N C1 117.7(2) ?
N C1 H1A 109.5 ?
N C1 H1B 109.5 ?
H1A C1 H1B 109.5 ?
N C1 H1C 109.5 ?
H1A C1 H1C 109.5 ?
H1B C1 H1C 109.5 ?
O1 C2 N 120.4(3) ?
O1 C2 C3 122.0(3) ?
N C2 C3 117.6(2) ?
C4 C3 C8 120.3(3) ?
C4 C3 C2 119.6(3) ?
C8 C3 C2 120.0(2) ?
C5 C4 C3 119.8(3) ?
C5 C4 H4A 120.1 ?
C3 C4 H4A 120.1 ?
C4 C5 C6 119.9(3) ?
C4 C5 H5A 120.1 ?
C6 C5 H5A 120.1 ?
C5 C6 C7 122.3(3) ?
C5 C6 H6A 118.9 ?
C7 C6 H6A 118.9 ?
C6 C7 C8 117.4(3) ?
C6 C7 C11 122.9(3) ?
C8 C7 C11 119.5(3) ?
C3 C8 C7 120.2(2) ?
C3 C8 C9 119.5(2) ?
C7 C8 C9 120.2(2) ?
C8 C9 C10 113.6(2) yes
C8 C9 C16 117.3(2) yes
C10 C9 C16 105.53(19) yes
C8 C9 C13 117.2(2) ?
C10 C9 C13 114.9(2) yes
C16 C9 C13 84.69(18) ?
O2 C10 N 120.3(3) ?
O2 C10 C9 122.6(2) ?
N C10 C9 116.8(2) ?
C12 C11 C7 123.4(3) ?
C12 C11 H11A 118.3 ?
C7 C11 H11A 118.3 ?
C11 C12 C13 123.7(3) ?
C11 C12 H12A 118.1 ?
C13 C12 H12A 118.1 ?
C12 C13 C14 112.6(2) yes
C12 C13 C9 114.2(2) ?
C14 C13 C9 86.39(19) ?
C12 C13 H13A 113.6 ?
C14 C13 H13A 113.6 ?
C9 C13 H13A 113.6 ?
C16 C14 C15 135.3(3) yes
C16 C14 C13 95.1(2) ?
C15 C14 C13 129.6(2) ?
C14 C15 H15A 109.5 ?
C14 C15 H15B 109.5 ?
H15A C15 H15B 109.5 ?
C14 C15 H15C 109.5 ?
H15A C15 H15C 109.5 ?
H15B C15 H15C 109.5 ?
C14 C16 C17 136.6(2) ?
C14 C16 C9 93.5(2) ?
C17 C16 C9 129.4(2) ?
C22 C17 C18 117.7(3) ?
C22 C17 C16 122.5(2) ?
C18 C17 C16 119.7(2) ?
C19 C18 C17 120.6(3) ?
C19 C18 H18A 119.7 ?
C17 C18 H18A 119.7 ?
C20 C19 C18 121.2(3) ?
C20 C19 H19A 119.4 ?
C18 C19 H19A 119.4 ?
C19 C20 C21 119.1(3) ?
C19 C20 H20A 120.5 ?
C21 C20 H20A 120.5 ?
C22 C21 C20 119.9(3) ?
C22 C21 H21A 120.0 ?
C20 C21 H21A 120.0 ?
C21 C22 C17 121.5(3) ?
C21 C22 H22A 119.2 ?
C17 C22 H22A 119.2 ?

loop_
_geom_bond_atom_site_label_1
_geom_bond_atom_site_label_2
_geom_bond_distance
_geom_bond_publ_flag
N C2 1.382(4) yes
N C10 1.389(4) yes
N C1 1.463(4) yes
O1 C2 1.204(3) ?
O2 C10 1.211(3) ?
C1 H1A 0.9600 ?
C1 H1B 0.9600 ?
C1 H1C 0.9600 ?
C2 C3 1.479(4) ?
C3 C4 1.397(4) ?
C3 C8 1.397(4) ?
C4 C5 1.376(4) ?
C4 H4A 0.9300 ?
C5 C6 1.380(4) ?
C5 H5A 0.9300 ?
C6 C7 1.399(4) ?
C6 H6A 0.9300 ?
C7 C8 1.410(4) ?
C7 C11 1.446(4) ?
C8 C9 1.491(3) ?
C9 C10 1.509(4) ?
C9 C16 1.567(3) ?
C9 C13 1.572(3) yes
C11 C12 1.320(4) ?
C11 H11A 0.9300 ?
C12 C13 1.487(4) ?
C12 H12A 0.9300 ?
C13 C14 1.525(4) yes
C13 H13A 0.9800 ?
C14 C16 1.335(4) yes
C14 C15 1.484(4) yes
C15 H15A 0.9600 ?
C15 H15B 0.9600 ?
C15 H15C 0.9600 ?
C16 C17 1.476(3) ?
C17 C22 1.385(4) ?
C17 C18 1.392(3) ?
C18 C19 1.374(4) ?
C18 H18A 0.9300 ?
C19 C20 1.369(4) ?
C19 H19A 0.9300 ?
C20 C21 1.382(4) ?
C20 H20A 0.9300 ?
C21 C22 1.378(4) ?
C21 H21A 0.9300 ?
C22 H22A 0.9300 ?

loop_
_geom_hbond_atom_site_label_D
_geom_hbond_atom_site_label_H
_geom_hbond_atom_site_label_A
_geom_hbond_site_symmetry_A
_geom_hbond_distance_DH
_geom_hbond_distance_HA
_geom_hbond_distance_DA
_geom_hbond_angle_DHA
_geom_hbond_publ_flag
C1 H1A O1 . 0.96 2.25 2.690(4) 107 yes
C12 H12A O1 1_545 0.93 2.41 3.215(3) 145 yes
C18 H18A O2 3_667 0.93 2.58 3.247(3) 129 yes
